data_2232268
loop_
_publ_author_name
'Ghaemi, Akbar'
'Fayyazi, Kazem'
'Keyvani, Bahram'
'Ng, Seik Weng'
'Tiekink, Edward R. T.'

_publ_section_title
;
 {2,2'-[<i>o</i>-Phenylenebis(nitrilomethanylylidene)]diphenolato-\k^4^<i>O</i>,<i>N</i>,<i>N</i>',<i>O</i>'}nickel(II)
 monohydrate
;
_journal_coeditor_code HB6421
_journal_issue 11
_journal_name_full 'Acta Crystallographica Section E'
_journal_page_first m1481
_journal_page_last m1482
_journal_paper_doi 10.1107/S1600536811039730
_journal_volume 67
_journal_year 2011
_chemical_formula_iupac '[Ni (C20 H14 N2 O2)], H2 O'
_chemical_formula_moiety 'C20 H14 N2 Ni O2, H2 O'
_chemical_formula_sum 'C20 H16 N2 Ni O3'
_chemical_formula_weight 391.06
_chemical_name_systematic
;
{2,2'-[<i>o</i>-Phenylenebis(nitrilomethanylylidene)]diphenolato-
\k^4^<i>O</i>,<i>N</i>,<i>N</i>',<i>O</i>'}nickel(II) monohydrate
;
_space_group_IT_number 148
_symmetry_cell_setting trigonal
_symmetry_space_group_name_Hall '-R 3'
_symmetry_space_group_name_H-M 'R -3 :H'
_atom_sites_solution_hydrogens geom
_atom_sites_solution_primary direct
_atom_sites_solution_secondary difmap
_audit_creation_method SHELXL-97
_cell_angle_alpha 90.00
_cell_angle_beta 90.00
_cell_angle_gamma 120.00
_cell_formula_units_Z 18
_cell_length_a 31.5519(13)
_cell_length_b 31.5519(13)
_cell_length_c 9.0255(6)
_cell_measurement_reflns_used 4020
_cell_measurement_temperature 294(2)
_cell_measurement_theta_max 29.23
_cell_measurement_theta_min 2.23
_cell_volume 7781.3(7)
_computing_cell_refinement 'CrysAlis PRO (Agilent, 2010)'
_computing_data_collection 'CrysAlis PRO (Agilent, 2010)'
_computing_data_reduction 'CrysAlis PRO (Agilent, 2010)'
_computing_molecular_graphics
;
ORTEP-3 (Farrugia, 1997) and DIAMOND (Brandenburg, 2006)
;
_computing_publication_material 'publCIF (Westrip, 2010)'
_computing_structure_refinement 'SHELXL97 (Sheldrick, 2008)'
_computing_structure_solution 'SHELXS97 (Sheldrick, 2008)'
_diffrn_ambient_temperature 294(2)
_diffrn_detector_area_resol_mean 10.4041
_diffrn_measured_fraction_theta_full 0.982
_diffrn_measured_fraction_theta_max 0.982
_diffrn_measurement_device_type 'Agilent SuperNova Dual diffractometer with an Atlas detector'
_diffrn_measurement_method \w
_diffrn_radiation_monochromator Mirror
_diffrn_radiation_source 'SuperNova (Mo) X-ray Source'
_diffrn_radiation_type MoK\a
_diffrn_radiation_wavelength 0.71073
_diffrn_reflns_av_R_equivalents 0.0356
_diffrn_reflns_av_sigmaI/netI 0.0386
_diffrn_reflns_limit_h_max 39
_diffrn_reflns_limit_h_min -40
_diffrn_reflns_limit_k_max 40
_diffrn_reflns_limit_k_min -30
_diffrn_reflns_limit_l_max 11
_diffrn_reflns_limit_l_min -11
_diffrn_reflns_number 13452
_diffrn_reflns_theta_full 27.49
_diffrn_reflns_theta_max 27.49
_diffrn_reflns_theta_min 2.38
_diffrn_standards_decay_% 0
_diffrn_standards_interval_count 0
_diffrn_standards_interval_time 0
_diffrn_standards_number 0
_exptl_absorpt_coefficient_mu 1.144
_exptl_absorpt_correction_T_max 1.0
_exptl_absorpt_correction_T_min 0.73157
_exptl_absorpt_correction_type multi-scan
_exptl_absorpt_process_details '(CrysAlis PRO; Agilent, 2010)'
_exptl_crystal_colour dark-brown
_exptl_crystal_density_diffrn 1.502
_exptl_crystal_density_method 'not measured'
_exptl_crystal_description block
_exptl_crystal_F_000 3636
_exptl_crystal_size_max 0.30
_exptl_crystal_size_mid 0.15
_exptl_crystal_size_min 0.15
_refine_diff_density_max 0.520
_refine_diff_density_min -0.425
_refine_ls_extinction_method none
_refine_ls_goodness_of_fit_ref 1.036
_refine_ls_hydrogen_treatment mixed
_refine_ls_matrix_type full
_refine_ls_number_parameters 251
_refine_ls_number_reflns 3897
_refine_ls_number_restraints 3
_refine_ls_restrained_S_all 1.036
_refine_ls_R_factor_all 0.0638
_refine_ls_R_factor_gt 0.0406
_refine_ls_shift/su_max 0.000
_refine_ls_shift/su_mean 0.000
_refine_ls_structure_factor_coef Fsqd
_refine_ls_weighting_details 'calc w=1/[\s^2^(Fo^2^)+(0.0632P)^2^+2.9091P] where P=(Fo^2^+2Fc^2^)/3'
_refine_ls_weighting_scheme calc
_refine_ls_wR_factor_gt 0.1040
_refine_ls_wR_factor_ref 0.1203
_reflns_number_gt 2850
_reflns_number_total 3897
_reflns_threshold_expression I>2\s(I)
_cod_data_source_file hb6421.cif
_cod_data_source_block I
_cod_original_cell_volume 7781.3(6)
_cod_original_sg_symbol_H-M 'R -3'
_cod_database_code 2232268
_cod_database_fobs_code 2232268

loop_
_symmetry_equiv_pos_as_xyz
'x, y, z'
'-y, x-y, z'
'-x+y, -x, z'
'x+2/3, y+1/3, z+1/3'
'-y+2/3, x-y+1/3, z+1/3'
'-x+y+2/3, -x+1/3, z+1/3'
'x+1/3, y+2/3, z+2/3'
'-y+1/3, x-y+2/3, z+2/3'
'-x+y+1/3, -x+2/3, z+2/3'
'-x, -y, -z'
'y, -x+y, -z'
'x-y, x, -z'
'-x+2/3, -y+1/3, -z+1/3'
'y+2/3, -x+y+1/3, -z+1/3'
'x-y+2/3, x+1/3, -z+1/3'
'-x+1/3, -y+2/3, -z+2/3'
'y+1/3, -x+y+2/3, -z+2/3'
'x-y+1/3, x+2/3, -z+2/3'

loop_
_atom_site_type_symbol
_atom_site_label
_atom_site_fract_x
_atom_site_fract_y
_atom_site_fract_z
_atom_site_U_iso_or_equiv
_atom_site_adp_type
_atom_site_calc_flag
_atom_site_refinement_flags
_atom_site_occupancy
_atom_site_symmetry_multiplicity
_atom_site_disorder_assembly
_atom_site_disorder_group
Ni Ni 0.517165(12) 0.069858(12) 0.75915(3) 0.04310(14) Uani d . 1 1 . .
O O1 0.46763(7) 0.05129(7) 0.9031(2) 0.0534(5) Uani d . 1 1 . .
O O2 0.53199(8) 0.13507(8) 0.7881(2) 0.0663(6) Uani d . 1 1 . .
O O1W 0.49982(18) 0.12723(16) 1.1173(4) 0.0839(16) Uani d PD 0.799(10) 1 . .
O O1W' 0.5396(7) 0.1609(5) 1.128(2) 0.081(6) Uani d P 0.201(10) 1 A 1
H H1 0.4901(17) 0.1108(15) 1.040(3) 0.122 Uiso d D 1 1 . .
H H2 0.5295(9) 0.149(2) 1.109(7) 0.122 Uiso d D 1 1 . .
N N1 0.50665(8) 0.00460(8) 0.7325(2) 0.0433(5) Uani d . 1 1 . .
N N2 0.56480(8) 0.08656(8) 0.6025(2) 0.0461(5) Uani d . 1 1 . .
C C1 0.43849(9) 0.00727(10) 0.9530(3) 0.0442(6) Uani d . 1 1 . .
C C2 0.40283(10) 0.00071(12) 1.0577(3) 0.0518(7) Uani d . 1 1 . .
H H2A 0.4003 0.0276 1.0871 0.062 Uiso calc R 1 1 . .
C C3 0.37181(10) -0.04400(12) 1.1177(3) 0.0558(7) Uani d . 1 1 . .
H H3 0.3485 -0.0471 1.1865 0.067 Uiso calc R 1 1 . .
C C4 0.37476(11) -0.08475(12) 1.0770(3) 0.0594(8) Uani d . 1 1 . .
H H4 0.3539 -0.1151 1.1191 0.071 Uiso calc R 1 1 . .
C C5 0.40858(10) -0.07978(12) 0.9743(3) 0.0559(7) Uani d . 1 1 . .
H H5 0.4104 -0.1072 0.9465 0.067 Uiso calc R 1 1 . .
C C6 0.44089(10) -0.03438(10) 0.9090(3) 0.0454(6) Uani d . 1 1 . .
C C7 0.47473(10) -0.03337(10) 0.8036(3) 0.0457(6) Uani d . 1 1 . .
H H7 0.4738 -0.0628 0.7842 0.055 Uiso calc R 1 1 . .
C C8 0.53948(9) 0.00265(10) 0.6283(3) 0.0440(6) Uani d . 1 1 . .
C C9 0.54204(11) -0.03870(11) 0.5953(3) 0.0523(7) Uani d . 1 1 . .
H H9 0.5209 -0.0685 0.6403 0.063 Uiso calc R 1 1 . .
C C10 0.57666(12) -0.03518(13) 0.4942(3) 0.0616(8) Uani d . 1 1 . .
H H10 0.5784 -0.0630 0.4704 0.074 Uiso calc R 1 1 . .
C C11 0.60844(11) 0.00867(13) 0.4287(3) 0.0598(8) Uani d . 1 1 . .
H H11 0.6317 0.0105 0.3617 0.072 Uiso calc R 1 1 . .
C C12 0.60606(10) 0.04971(12) 0.4617(3) 0.0547(7) Uani d . 1 1 . .
H H12 0.6279 0.0795 0.4183 0.066 Uiso calc R 1 1 . .
C C13 0.57083(9) 0.04682(11) 0.5604(3) 0.0446(6) Uani d . 1 1 . .
C C14 0.58649(11) 0.12823(12) 0.5356(3) 0.0573(7) Uani d . 1 1 . .
H H14 0.6062 0.1312 0.4551 0.069 Uiso calc R 1 1 . .
C C15 0.58292(11) 0.16991(11) 0.5738(3) 0.0585(7) Uani d . 1 1 . .
C C16 0.60823(15) 0.21219(14) 0.4862(4) 0.0843(11) Uani d . 1 1 . .
H H16 0.6253 0.2110 0.4038 0.101 Uiso calc R 1 1 . .
C C17 0.60896(16) 0.25426(14) 0.5161(5) 0.0889(11) Uani d . 1 1 . .
H H17 0.6255 0.2813 0.4543 0.107 Uiso calc R 1 1 . .
C C18 0.58475(14) 0.25664(13) 0.6400(5) 0.0827(11) Uani d . 1 1 . .
H H18 0.5858 0.2858 0.6635 0.099 Uiso calc R 1 1 . .
C C19 0.55925(13) 0.21665(13) 0.7291(5) 0.0774(10) Uani d . 1 1 . .
H H19 0.5428 0.2191 0.8112 0.093 Uiso calc R 1 1 . .
C C20 0.55721(11) 0.17190(11) 0.6999(3) 0.0571(7) Uani d . 1 1 . .

loop_
_atom_site_aniso_label
_atom_site_aniso_U_11
_atom_site_aniso_U_22
_atom_site_aniso_U_33
_atom_site_aniso_U_12
_atom_site_aniso_U_13
_atom_site_aniso_U_23
Ni 0.0432(2) 0.0485(2) 0.0423(2) 0.02653(17) 0.00544(14) 0.00408(14)
O1 0.0591(12) 0.0557(12) 0.0528(10) 0.0342(10) 0.0125(9) 0.0075(9)
O2 0.0752(15) 0.0579(13) 0.0735(13) 0.0390(12) 0.0244(11) 0.0102(11)
O1W 0.104(4) 0.077(3) 0.073(2) 0.047(3) 0.0052(19) -0.0180(17)
O1W' 0.085(12) 0.046(9) 0.123(11) 0.041(9) 0.002(8) -0.005(7)
N1 0.0423(12) 0.0541(13) 0.0354(10) 0.0255(11) -0.0041(9) -0.0004(9)
N2 0.0407(12) 0.0571(14) 0.0417(10) 0.0252(11) -0.0020(9) 0.0009(10)
C1 0.0427(14) 0.0569(16) 0.0363(12) 0.0274(13) -0.0026(11) 0.0060(11)
C2 0.0486(16) 0.0707(19) 0.0419(13) 0.0341(15) 0.0008(12) 0.0025(13)
C3 0.0446(15) 0.080(2) 0.0409(13) 0.0293(16) 0.0013(12) 0.0049(14)
C4 0.0476(16) 0.0648(19) 0.0514(15) 0.0172(15) 0.0003(13) 0.0110(14)
C5 0.0515(17) 0.0613(18) 0.0531(15) 0.0270(15) -0.0010(13) 0.0019(14)
C6 0.0429(14) 0.0567(16) 0.0391(12) 0.0267(13) -0.0028(11) 0.0027(12)
C7 0.0473(15) 0.0508(15) 0.0419(12) 0.0266(13) -0.0053(12) -0.0019(12)
C8 0.0400(14) 0.0608(17) 0.0354(12) 0.0284(13) -0.0068(10) -0.0063(12)
C9 0.0538(16) 0.0594(18) 0.0474(14) 0.0311(15) -0.0048(13) -0.0087(13)
C10 0.066(2) 0.076(2) 0.0523(16) 0.0428(18) -0.0050(15) -0.0175(16)
C11 0.0526(17) 0.084(2) 0.0502(15) 0.0399(17) 0.0007(13) -0.0127(15)
C12 0.0471(16) 0.0686(19) 0.0464(14) 0.0274(15) 0.0010(12) -0.0033(14)
C13 0.0387(14) 0.0627(17) 0.0344(11) 0.0269(13) -0.0063(11) -0.0053(12)
C14 0.0477(16) 0.066(2) 0.0518(15) 0.0237(15) 0.0072(13) 0.0060(14)
C15 0.0519(17) 0.0570(18) 0.0622(17) 0.0239(15) 0.0021(14) 0.0096(14)
C16 0.088(3) 0.072(2) 0.085(2) 0.034(2) 0.020(2) 0.021(2)
C17 0.091(3) 0.060(2) 0.103(3) 0.029(2) 0.015(2) 0.022(2)
C18 0.079(2) 0.054(2) 0.115(3) 0.0332(19) 0.005(2) 0.010(2)
C19 0.068(2) 0.059(2) 0.108(3) 0.0333(18) 0.014(2) 0.007(2)
C20 0.0512(17) 0.0544(18) 0.0683(18) 0.0283(15) 0.0026(14) 0.0082(15)

loop_
_atom_type_symbol
_atom_type_description
_atom_type_scat_dispersion_real
_atom_type_scat_dispersion_imag
_atom_type_scat_source
C C 0.0033 0.0016 'International Tables Vol C Tables 4.2.6.8 and 6.1.1.4'
H H 0.0000 0.0000 'International Tables Vol C Tables 4.2.6.8 and 6.1.1.4'
N N 0.0061 0.0033 'International Tables Vol C Tables 4.2.6.8 and 6.1.1.4'
O O 0.0106 0.0060 'International Tables Vol C Tables 4.2.6.8 and 6.1.1.4'
Ni Ni 0.3393 1.1124 'International Tables Vol C Tables 4.2.6.8 and 6.1.1.4'

loop_
_geom_angle_atom_site_label_1
_geom_angle_atom_site_label_2
_geom_angle_atom_site_label_3
_geom_angle
O2 Ni O1 87.61(9)
O2 Ni N1 176.06(9)
O1 Ni N1 94.63(9)
O2 Ni N2 93.96(9)
O1 Ni N2 176.40(9)
N1 Ni N2 83.98(9)
C1 O1 Ni 127.01(17)
C20 O2 Ni 126.63(19)
O1W' O1W H1 122(4)
O1W' O1W H2 12(4)
H1 O1W H2 110.1(18)
O1W O1W' H2 27(8)
C7 N1 C8 122.5(2)
C7 N1 Ni 124.63(18)
C8 N1 Ni 112.83(17)
C14 N2 C13 122.8(2)
C14 N2 Ni 124.3(2)
C13 N2 Ni 112.72(17)
O1 C1 C2 118.4(3)
O1 C1 C6 123.9(2)
C2 C1 C6 117.7(3)
C3 C2 C1 121.8(3)
C3 C2 H2A 119.1
C1 C2 H2A 119.1
C2 C3 C4 120.6(3)
C2 C3 H3 119.7
C4 C3 H3 119.7
C5 C4 C3 119.1(3)
C5 C4 H4 120.5
C3 C4 H4 120.5
C4 C5 C6 122.0(3)
C4 C5 H5 119.0
C6 C5 H5 119.0
C5 C6 C1 118.8(2)
C5 C6 C7 117.3(3)
C1 C6 C7 123.9(3)
N1 C7 C6 125.8(3)
N1 C7 H7 117.1
C6 C7 H7 117.1
C9 C8 C13 120.4(2)
C9 C8 N1 124.8(3)
C13 C8 N1 114.7(2)
C8 C9 C10 118.9(3)
C8 C9 H9 120.6
C10 C9 H9 120.6
C11 C10 C9 121.0(3)
C11 C10 H10 119.5
C9 C10 H10 119.5
C12 C11 C10 120.2(3)
C12 C11 H11 119.9
C10 C11 H11 119.9
C11 C12 C13 119.9(3)
C11 C12 H12 120.1
C13 C12 H12 120.1
C8 C13 C12 119.6(3)
C8 C13 N2 115.4(2)
C12 C13 N2 124.9(3)
N2 C14 C15 125.8(3)
N2 C14 H14 117.1
C15 C14 H14 117.1
C16 C15 C20 118.4(3)
C16 C15 C14 118.2(3)
C20 C15 C14 123.3(3)
C17 C16 C15 123.1(4)
C17 C16 H16 118.5
C15 C16 H16 118.5
C16 C17 C18 118.7(4)
C16 C17 H17 120.6
C18 C17 H17 120.6
C19 C18 C17 120.9(4)
C19 C18 H18 119.5
C17 C18 H18 119.5
C18 C19 C20 121.8(4)
C18 C19 H19 119.1
C20 C19 H19 119.1
O2 C20 C19 118.9(3)
O2 C20 C15 124.1(3)
C19 C20 C15 117.1(3)

loop_
_geom_bond_atom_site_label_1
_geom_bond_atom_site_label_2
_geom_bond_distance
_geom_bond_publ_flag
Ni O1 1.8865(18) y
Ni O2 1.886(2) y
Ni N1 1.930(2) y
Ni N2 1.935(2) y
O1 C1 1.304(3) ?
O2 C20 1.301(3) ?
O1W O1W' 1.175(15) ?
O1W H1 0.829(10) ?
O1W H2 0.841(10) ?
O1W' H2 0.39(4) ?
N1 C7 1.286(3) ?
N1 C8 1.423(3) ?
N2 C14 1.289(4) ?
N2 C13 1.411(3) ?
C1 C2 1.403(4) ?
C1 C6 1.410(4) ?
C2 C3 1.364(4) ?
C2 H2A 0.9300 ?
C3 C4 1.384(4) ?
C3 H3 0.9300 ?
C4 C5 1.362(4) ?
C4 H4 0.9300 ?
C5 C6 1.407(4) ?
C5 H5 0.9300 ?
C6 C7 1.419(4) ?
C7 H7 0.9300 ?
C8 C9 1.379(4) ?
C8 C13 1.385(4) ?
C9 C10 1.385(4) ?
C9 H9 0.9300 ?
C10 C11 1.372(5) ?
C10 H10 0.9300 ?
C11 C12 1.367(4) ?
C11 H11 0.9300 ?
C12 C13 1.391(4) ?
C12 H12 0.9300 ?
C14 C15 1.417(4) ?
C14 H14 0.9300 ?
C15 C16 1.406(5) ?
C15 C20 1.417(4) ?
C16 C17 1.343(5) ?
C16 H16 0.9300 ?
C17 C18 1.378(6) ?
C17 H17 0.9300 ?
C18 C19 1.368(5) ?
C18 H18 0.9300 ?
C19 C20 1.406(4) ?
C19 H19 0.9300 ?

loop_
_geom_hbond_atom_site_label_D
_geom_hbond_atom_site_label_H
_geom_hbond_atom_site_label_A
_geom_hbond_distance_DH
_geom_hbond_distance_HA
_geom_hbond_distance_DA
_geom_hbond_angle_DHA
O1w H1 O1 0.829(10) 2.06(2) 2.842(4) 158(5)

loop_
_geom_torsion_atom_site_label_1
_geom_torsion_atom_site_label_2
_geom_torsion_atom_site_label_3
_geom_torsion_atom_site_label_4
_geom_torsion
O2 Ni O1 C1 -178.2(2)
N1 Ni O1 C1 -1.4(2)
N2 Ni O1 C1 65.8(15)
O1 Ni O2 C20 -162.7(3)
N1 Ni O2 C20 72.5(13)
N2 Ni O2 C20 14.1(3)
O2 Ni N1 C7 123.7(12)
O1 Ni N1 C7 -0.9(2)
N2 Ni N1 C7 -177.6(2)
O2 Ni N1 C8 -54.1(13)
O1 Ni N1 C8 -178.72(16)
N2 Ni N1 C8 4.61(16)
O2 Ni N2 C14 -13.2(2)
O1 Ni N2 C14 102.7(14)
N1 Ni N2 C14 170.2(2)
O2 Ni N2 C13 171.37(17)
O1 Ni N2 C13 -72.8(14)
N1 Ni N2 C13 -5.26(16)
Ni O1 C1 C2 -178.18(17)
Ni O1 C1 C6 2.5(4)
O1 C1 C2 C3 -178.4(2)
C6 C1 C2 C3 1.0(4)
C1 C2 C3 C4 0.3(4)
C2 C3 C4 C5 -1.0(4)
C3 C4 C5 C6 0.5(4)
C4 C5 C6 C1 0.8(4)
C4 C5 C6 C7 179.8(3)
O1 C1 C6 C5 177.8(2)
C2 C1 C6 C5 -1.5(4)
O1 C1 C6 C7 -1.1(4)
C2 C1 C6 C7 179.5(2)
C8 N1 C7 C6 179.9(2)
Ni N1 C7 C6 2.3(4)
C5 C6 C7 N1 179.6(2)
C1 C6 C7 N1 -1.5(4)
C7 N1 C8 C9 -2.1(4)
Ni N1 C8 C9 175.7(2)
C7 N1 C8 C13 179.0(2)
Ni N1 C8 C13 -3.1(3)
C13 C8 C9 C10 0.4(4)
N1 C8 C9 C10 -178.3(2)
C8 C9 C10 C11 0.8(4)
C9 C10 C11 C12 -0.6(4)
C10 C11 C12 C13 -0.9(4)
C9 C8 C13 C12 -1.9(4)
N1 C8 C13 C12 177.0(2)
C9 C8 C13 N2 179.9(2)
N1 C8 C13 N2 -1.2(3)
C11 C12 C13 C8 2.2(4)
C11 C12 C13 N2 -179.8(2)
C14 N2 C13 C8 -170.6(2)
Ni N2 C13 C8 5.0(3)
C14 N2 C13 C12 11.3(4)
Ni N2 C13 C12 -173.1(2)
C13 N2 C14 C15 -178.6(3)
Ni N2 C14 C15 6.4(4)
N2 C14 C15 C16 -178.5(3)
N2 C14 C15 C20 4.8(5)
C20 C15 C16 C17 -0.4(6)
C14 C15 C16 C17 -177.2(4)
C15 C16 C17 C18 1.5(6)
C16 C17 C18 C19 -1.8(7)
C17 C18 C19 C20 1.0(6)
Ni O2 C20 C19 171.7(2)
Ni O2 C20 C15 -7.9(4)
C18 C19 C20 O2 -179.4(3)
C18 C19 C20 C15 0.2(5)
C16 C15 C20 O2 179.1(3)
C14 C15 C20 O2 -4.2(5)
C16 C15 C20 C19 -0.5(5)
C14 C15 C20 C19 176.2(3)
